data_4106131
loop_
_publ_author_name
'Renee M. Thomas'
'Benjamin K. Keitz'
'Timothy M. Champagne'
'Robert H. Grubbs'

_publ_section_title
;
 Highly Selective Ruthenium Metathesis Catalysts for Ethenolysis
;
_journal_name_full 'Journal of the American Chemical Society'
_journal_page_first 7490
_journal_page_last 7496
_journal_paper_doi 10.1021/ja200246e
_journal_volume 133
_journal_year 2011
_chemical_absolute_configuration ad
_chemical_formula_moiety 'C37 H44 Cl2 N2 O Ru'
_chemical_formula_sum 'C37 H44 Cl2 N2 O Ru'
_chemical_formula_weight 704.71
_chemical_name_systematic
;
 ?
;
_space_group_IT_number 4
_symmetry_cell_setting monoclinic
_symmetry_space_group_name_Hall 'P 2yb'
_symmetry_space_group_name_H-M 'P 1 21 1'
_atom_sites_solution_hydrogens difmap
_atom_sites_solution_primary direct
_atom_sites_solution_secondary difmap
_audit_creation_method SHELXL-97
_cell_angle_alpha 90.00
_cell_angle_beta 105.157(2)
_cell_angle_gamma 90.00
_cell_formula_units_Z 2
_cell_length_a 10.4912(4)
_cell_length_b 12.2508(5)
_cell_length_c 13.7547(5)
_cell_measurement_reflns_used 9729
_cell_measurement_temperature 100(2)
_cell_measurement_theta_max 41.69
_cell_measurement_theta_min 2.61
_cell_volume 1706.33(11)
_computing_cell_refinement 'Bruker SAINT-Plus v7.66A'
_computing_data_collection 'Bruker APEX2 v2009.7-0'
_computing_data_reduction 'Bruker SAINT-Plus v7.66A'
_computing_molecular_graphics 'Bruker XP v5.1'
_computing_publication_material 'Bruker XCIF 2008'
_computing_structure_refinement 'SHELXL-97 (Sheldrick, 2008)'
_computing_structure_solution 'SHELXS-97 (Sheldrick, 2008)'
_diffrn_ambient_temperature 100(2)
_diffrn_measured_fraction_theta_full 0.996
_diffrn_measured_fraction_theta_max 0.996
_diffrn_measurement_device_type 'Bruker KAPPA APEX II'
_diffrn_measurement_method '\w scans; 16 settings'
_diffrn_radiation_monochromator graphite
_diffrn_radiation_source 'fine-focus sealed tube'
_diffrn_radiation_type MoK\a
_diffrn_radiation_wavelength 0.71073
_diffrn_reflns_av_R_equivalents 0.0449
_diffrn_reflns_av_sigmaI/netI 0.0491
_diffrn_reflns_limit_h_max 21
_diffrn_reflns_limit_h_min -21
_diffrn_reflns_limit_k_max 25
_diffrn_reflns_limit_k_min -20
_diffrn_reflns_limit_l_max 28
_diffrn_reflns_limit_l_min -28
_diffrn_reflns_number 106745
_diffrn_reflns_theta_full 47.06
_diffrn_reflns_theta_max 47.06
_diffrn_reflns_theta_min 2.01
_exptl_absorpt_coefficient_mu 0.647
_exptl_absorpt_correction_T_max 0.9149
_exptl_absorpt_correction_T_min 0.8761
_exptl_absorpt_correction_type none
_exptl_crystal_colour 'Olive green'
_exptl_crystal_density_diffrn 1.372
_exptl_crystal_description Block
_exptl_crystal_F_000 732
_exptl_crystal_size_max 0.21
_exptl_crystal_size_mid 0.15
_exptl_crystal_size_min 0.14
_refine_diff_density_max 0.970
_refine_diff_density_min -1.147
_refine_diff_density_rms 0.070
_refine_ls_abs_structure_details 'Flack H D (1983), Acta Cryst. A39, 876-881'
_refine_ls_abs_structure_Flack -0.024(6)
_refine_ls_extinction_method none
_refine_ls_goodness_of_fit_ref 1.115
_refine_ls_hydrogen_treatment Unrestrained
_refine_ls_matrix_type 'Full matrix'
_refine_ls_number_parameters 564
_refine_ls_number_reflns 28701
_refine_ls_number_restraints 1
_refine_ls_restrained_S_all 1.115
_refine_ls_R_factor_all 0.0351
_refine_ls_R_factor_gt 0.0270
_refine_ls_shift/su_max 0.006
_refine_ls_shift/su_mean 0.000
_refine_ls_structure_factor_coef Fsqd
_refine_ls_weighting_details w=1/s^2^(Fo^2^)
_refine_ls_weighting_scheme sigma
_refine_ls_wR_factor_gt 0.0390
_refine_ls_wR_factor_ref 0.0399
_reflns_number_gt 24952
_reflns_number_total 28701
_reflns_threshold_expression >2sigma(I)
_cod_data_source_file ja200246e_si_002.cif
_cod_data_source_block rmt102
_cod_depositor_comments
;
The following automatic conversions were performed:

'_atom_sites_solution_primary' value 'direct methods' was changed to
'direct'.

'_atom_sites_solution_secondary' value 'Difference Fourier map' was
changed to 'difmap'.

'_atom_sites_solution_hydrogens' value 'Difference Fourier map' was
changed to 'difmap'.

Automatic conversion script
Id: cif_fix_values 6452 2018-10-05 10:23:21Z andrius 
;
_cod_database_code 4106131

loop_
_symmetry_equiv_pos_as_xyz
'x, y, z'
'-x, y+1/2, -z'

loop_
_atom_site_label
_atom_site_type_symbol
_atom_site_fract_x
_atom_site_fract_y
_atom_site_fract_z
_atom_site_U_iso_or_equiv
_atom_site_adp_type
_atom_site_occupancy
_atom_site_symmetry_multiplicity
_atom_site_calc_flag
Ru1 Ru 0.008111(5) 0.180910(5) 0.802143(4) 0.00923(1) Uani 1 1 d
Cl1 Cl -0.16523(2) 0.148100(14) 0.660381(15) 0.01543(3) Uani 1 1 d
Cl2 Cl 0.10913(2) 0.211833(14) 0.973285(14) 0.01493(3) Uani 1 1 d
O1 O -0.02700(6) 0.00886(4) 0.84851(4) 0.01267(10) Uani 1 1 d
N1 N -0.05137(7) 0.41351(5) 0.76026(5) 0.01167(11) Uani 1 1 d
N2 N 0.14636(7) 0.38044(5) 0.74475(6) 0.01293(12) Uani 1 1 d
C1 C 0.03884(8) 0.33278(6) 0.76379(6) 0.01051(12) Uani 1 1 d
C2 C 0.00443(9) 0.52295(6) 0.75594(7) 0.01662(15) Uani 1 1 d
C3 C 0.12434(10) 0.49703(6) 0.71804(8) 0.01859(16) Uani 1 1 d
C4 C -0.17644(8) 0.40195(6) 0.78869(6) 0.01224(12) Uani 1 1 d
C5 C -0.28024(8) 0.48223(6) 0.73043(7) 0.01488(13) Uani 1 1 d
C6 C -0.33606(9) 0.46824(6) 0.62450(7) 0.01627(14) Uani 1 1 d
C7 C -0.28515(9) 0.39331(7) 0.56584(7) 0.01780(15) Uani 1 1 d
C8 C -0.34385(11) 0.37865(8) 0.46524(7) 0.0253(2) Uani 1 1 d
C9 C -0.45901(11) 0.43650(10) 0.41833(8) 0.0322(2) Uani 1 1 d
C10 C -0.50975(11) 0.51131(10) 0.47181(9) 0.0321(3) Uani 1 1 d
C11 C -0.44852(9) 0.53106(8) 0.57486(8) 0.02429(19) Uani 1 1 d
C12 C -0.49561(11) 0.61222(9) 0.62992(11) 0.0348(3) Uani 1 1 d
C13 C -0.43477(12) 0.63005(9) 0.72859(11) 0.0354(3) Uani 1 1 d
C14 C -0.32747(10) 0.56397(8) 0.78003(9) 0.02385(19) Uani 1 1 d
C15 C -0.15357(10) 0.40903(8) 0.90238(7) 0.01809(17) Uani 1 1 d
C16 C 0.25878(8) 0.32965(6) 0.72253(6) 0.01365(13) Uani 1 1 d
C17 C 0.25043(9) 0.29736(6) 0.62315(7) 0.01589(14) Uani 1 1 d
C18 C 0.36465(10) 0.25550(7) 0.60264(8) 0.02189(18) Uani 1 1 d
C19 C 0.48144(10) 0.24632(8) 0.67763(9) 0.0244(2) Uani 1 1 d
C20 C 0.48627(9) 0.27745(7) 0.77510(8) 0.02156(17) Uani 1 1 d
C21 C 0.37534(8) 0.31998(6) 0.80009(7) 0.01617(14) Uani 1 1 d
C22 C 0.12330(10) 0.30284(8) 0.53983(7) 0.02111(17) Uani 1 1 d
C23 C 0.13585(15) 0.38052(11) 0.45619(10) 0.0395(3) Uani 1 1 d
C24 C 0.07965(11) 0.18906(12) 0.49719(8) 0.0309(2) Uani 1 1 d
C25 C 0.38325(9) 0.35160(8) 0.90810(8) 0.02156(17) Uani 1 1 d
C26 C 0.46258(12) 0.45654(11) 0.93794(11) 0.0354(3) Uani 1 1 d
C27 C 0.44170(13) 0.25902(12) 0.98125(10) 0.0365(3) Uani 1 1 d
C28 C 0.14271(8) 0.10909(6) 0.76765(6) 0.01254(12) Uani 1 1 d
C29 C 0.15884(8) -0.00672(6) 0.78878(6) 0.01206(12) Uani 1 1 d
C30 C 0.26279(9) -0.06690(7) 0.76942(7) 0.01755(15) Uani 1 1 d
C31 C 0.27635(10) -0.17706(7) 0.79336(8) 0.02129(17) Uani 1 1 d
C32 C 0.18605(10) -0.22702(6) 0.83669(7) 0.01946(16) Uani 1 1 d
C33 C 0.08015(9) -0.17032(6) 0.85568(7) 0.01532(14) Uani 1 1 d
C34 C 0.06833(8) -0.05962(6) 0.83177(6) 0.01161(12) Uani 1 1 d
C35 C -0.13725(9) -0.03493(7) 0.88359(7) 0.01600(16) Uani 1 1 d
C36 C -0.20045(11) 0.06200(8) 0.92104(9) 0.0250(2) Uani 1 1 d
C37 C -0.23243(10) -0.09625(9) 0.79970(8) 0.02475(19) Uani 1 1 d
H2A H 0.0346(12) 0.5578(9) 0.8243(10) 0.024(3) Uiso 1 1 d
H2B H -0.0576(12) 0.5645(9) 0.7121(9) 0.022(3) Uiso 1 1 d
H3A H 0.1061(12) 0.5022(9) 0.6443(10) 0.022(3) Uiso 1 1 d
H3B H 0.2030(12) 0.5375(9) 0.7488(9) 0.021(3) Uiso 1 1 d
H4 H -0.2099(10) 0.3279(8) 0.7670(8) 0.012(2) Uiso 1 1 d
H7 H -0.2110(12) 0.3533(9) 0.5934(10) 0.025(3) Uiso 1 1 d
H8 H -0.3018(12) 0.3285(10) 0.4247(10) 0.028(3) Uiso 1 1 d
H9 H -0.4969(14) 0.4256(11) 0.3508(12) 0.039(4) Uiso 1 1 d
H10 H -0.5917(13) 0.5481(10) 0.4434(10) 0.033(3) Uiso 1 1 d
H12 H -0.5656(13) 0.6527(10) 0.5949(11) 0.045(4) Uiso 1 1 d
H13 H -0.4622(13) 0.6859(15) 0.7647(10) 0.051(4) Uiso 1 1 d
H14 H -0.2869(11) 0.5748(9) 0.8500(10) 0.021(3) Uiso 1 1 d
H15A H -0.0945(12) 0.3562(9) 0.9341(10) 0.025(3) Uiso 1 1 d
H15B H -0.2386(14) 0.3989(10) 0.9199(10) 0.033(3) Uiso 1 1 d
H15C H -0.1170(15) 0.4820(12) 0.9318(12) 0.044(4) Uiso 1 1 d
H18 H 0.3628(12) 0.2333(9) 0.5356(10) 0.025(3) Uiso 1 1 d
H19 H 0.5525(12) 0.2182(9) 0.6643(10) 0.030(3) Uiso 1 1 d
H20 H 0.5601(13) 0.2691(10) 0.8256(11) 0.032(3) Uiso 1 1 d
H22 H 0.0499(11) 0.3323(9) 0.5694(9) 0.018(3) Uiso 1 1 d
H23A H 0.1691(16) 0.4559(12) 0.4851(12) 0.051(4) Uiso 1 1 d
H23B H 0.0414(16) 0.3865(12) 0.3996(13) 0.051(4) Uiso 1 1 d
H23C H 0.2007(15) 0.3540(11) 0.4221(12) 0.046(4) Uiso 1 1 d
H24A H 0.1449(15) 0.1555(12) 0.4644(12) 0.057(5) Uiso 1 1 d
H24B H 0.0024(11) 0.1957(10) 0.4458(9) 0.028(3) Uiso 1 1 d
H24C H 0.0680(13) 0.1401(10) 0.5513(11) 0.037(4) Uiso 1 1 d
H25 H 0.2938(12) 0.3648(9) 0.9146(9) 0.024(3) Uiso 1 1 d
H26A H 0.5557(16) 0.4484(11) 0.9283(12) 0.046(4) Uiso 1 1 d
H26B H 0.4647(15) 0.4728(11) 1.0050(12) 0.047(4) Uiso 1 1 d
H26C H 0.4276(13) 0.5135(10) 0.9005(10) 0.029(4) Uiso 1 1 d
H27A H 0.3909(13) 0.1892(15) 0.9602(11) 0.055(4) Uiso 1 1 d
H27B H 0.4394(15) 0.2768(11) 1.0507(13) 0.048(4) Uiso 1 1 d
H27C H 0.5274(16) 0.2514(11) 0.9872(12) 0.047(4) Uiso 1 1 d
H28 H 0.2065(11) 0.1440(8) 0.7365(8) 0.015(3) Uiso 1 1 d
H30 H 0.3281(13) -0.0284(9) 0.7449(10) 0.025(3) Uiso 1 1 d
H31 H 0.3435(14) -0.2172(11) 0.7813(11) 0.040(4) Uiso 1 1 d
H32 H 0.1950(9) -0.3023(9) 0.8547(8) 0.017(3) Uiso 1 1 d
H33 H 0.0224(11) -0.2069(8) 0.8846(8) 0.011(2) Uiso 1 1 d
H35 H -0.0985(11) -0.0847(8) 0.9362(9) 0.009(2) Uiso 1 1 d
H36A H -0.1402(15) 0.1000(11) 0.9753(12) 0.046(4) Uiso 1 1 d
H36B H -0.2654(13) 0.0379(10) 0.9476(10) 0.027(3) Uiso 1 1 d
H36C H -0.2440(14) 0.1063(11) 0.8621(11) 0.040(4) Uiso 1 1 d
H37A H -0.2617(13) -0.0494(10) 0.7472(11) 0.032(3) Uiso 1 1 d
H37B H -0.3082(14) -0.1237(11) 0.8250(11) 0.040(4) Uiso 1 1 d
H37C H -0.1949(14) -0.1606(11) 0.7767(11) 0.042(4) Uiso 1 1 d

loop_
_atom_site_aniso_label
_atom_site_aniso_U_11
_atom_site_aniso_U_22
_atom_site_aniso_U_33
_atom_site_aniso_U_23
_atom_site_aniso_U_13
_atom_site_aniso_U_12
Ru1 0.00865(2) 0.00900(2) 0.01058(2) 0.00014(2) 0.00346(1) 0.00049(2)
Cl1 0.01483(8) 0.01357(7) 0.01543(8) -0.00055(6) -0.00040(6) -0.00010(6)
Cl2 0.01665(8) 0.01564(7) 0.01209(7) -0.00120(6) 0.00304(6) 0.00130(6)
O1 0.0119(3) 0.0114(2) 0.0163(3) 0.00164(19) 0.0064(2) 0.00025(19)
N1 0.0095(3) 0.0099(2) 0.0161(3) 0.0002(2) 0.0042(2) 0.0005(2)
N2 0.0116(3) 0.0097(2) 0.0192(3) -0.0001(2) 0.0072(3) 0.0002(2)
C1 0.0098(3) 0.0119(3) 0.0101(3) -0.0005(2) 0.0031(2) 0.0007(2)
C2 0.0164(4) 0.0095(3) 0.0258(4) 0.0003(3) 0.0088(3) 0.0005(3)
C3 0.0183(4) 0.0101(3) 0.0307(5) 0.0008(3) 0.0124(4) -0.0006(3)
C4 0.0096(3) 0.0124(3) 0.0146(3) 0.0000(2) 0.0030(2) 0.0019(2)
C5 0.0096(3) 0.0134(3) 0.0212(4) 0.0010(3) 0.0032(3) 0.0019(3)
C6 0.0108(3) 0.0149(3) 0.0213(4) 0.0060(3) 0.0008(3) 0.0001(3)
C7 0.0175(4) 0.0177(3) 0.0160(3) 0.0034(3) 0.0004(3) -0.0018(3)
C8 0.0251(5) 0.0312(5) 0.0167(4) 0.0047(4) 0.0002(3) -0.0076(4)
C9 0.0225(5) 0.0483(6) 0.0207(5) 0.0136(4) -0.0035(4) -0.0092(5)
C10 0.0147(4) 0.0422(6) 0.0338(6) 0.0234(5) -0.0035(4) -0.0009(4)
C11 0.0126(4) 0.0237(4) 0.0338(5) 0.0139(4) 0.0012(4) 0.0020(3)
C12 0.0192(5) 0.0291(5) 0.0546(8) 0.0147(5) 0.0072(5) 0.0130(4)
C13 0.0269(6) 0.0254(5) 0.0561(8) 0.0014(5) 0.0147(5) 0.0150(4)
C14 0.0193(4) 0.0194(4) 0.0337(5) -0.0030(4) 0.0084(4) 0.0059(3)
C15 0.0158(4) 0.0241(4) 0.0150(4) -0.0010(3) 0.0052(3) 0.0043(3)
C16 0.0128(3) 0.0104(3) 0.0203(4) -0.0010(3) 0.0090(3) -0.0007(2)
C17 0.0186(4) 0.0122(3) 0.0201(4) -0.0003(3) 0.0108(3) -0.0018(3)
C18 0.0249(5) 0.0198(4) 0.0270(5) -0.0047(3) 0.0177(4) -0.0025(3)
C19 0.0182(4) 0.0219(4) 0.0388(6) -0.0071(4) 0.0179(4) -0.0005(3)
C20 0.0128(4) 0.0216(4) 0.0322(5) -0.0041(3) 0.0091(3) 0.0000(3)
C21 0.0120(3) 0.0150(3) 0.0233(4) -0.0024(3) 0.0079(3) -0.0018(3)
C22 0.0251(5) 0.0234(4) 0.0163(4) 0.0004(3) 0.0080(3) -0.0005(4)
C23 0.0472(8) 0.0467(7) 0.0268(6) 0.0157(5) 0.0134(6) 0.0015(6)
C24 0.0346(5) 0.0329(5) 0.0241(4) -0.0085(5) 0.0056(4) -0.0074(6)
C25 0.0111(4) 0.0313(4) 0.0229(4) -0.0052(3) 0.0057(3) -0.0017(3)
C26 0.0227(5) 0.0449(7) 0.0430(7) -0.0249(6) 0.0164(5) -0.0105(5)
C27 0.0229(6) 0.0576(8) 0.0269(6) 0.0065(5) 0.0030(4) 0.0080(5)
C28 0.0121(3) 0.0123(3) 0.0144(3) -0.0002(2) 0.0056(3) 0.0008(2)
C29 0.0128(3) 0.0109(3) 0.0130(3) -0.0004(2) 0.0042(3) 0.0010(3)
C30 0.0176(4) 0.0154(3) 0.0222(4) -0.0005(3) 0.0096(3) 0.0019(3)
C31 0.0229(4) 0.0155(3) 0.0278(5) -0.0010(3) 0.0108(4) 0.0066(3)
C32 0.0261(5) 0.0110(3) 0.0222(4) 0.0002(3) 0.0080(4) 0.0032(3)
C33 0.0203(4) 0.0111(3) 0.0150(3) -0.0005(2) 0.0054(3) -0.0011(3)
C34 0.0124(3) 0.0107(3) 0.0116(3) -0.0012(2) 0.0030(2) 0.0007(2)
C35 0.0122(4) 0.0185(4) 0.0188(4) 0.0046(3) 0.0065(3) -0.0017(3)
C36 0.0218(5) 0.0241(4) 0.0354(5) 0.0032(4) 0.0189(4) 0.0022(4)
C37 0.0175(4) 0.0295(5) 0.0244(5) 0.0032(4) 0.0005(4) -0.0084(4)

loop_
_atom_type_symbol
_atom_type_description
_atom_type_scat_dispersion_real
_atom_type_scat_dispersion_imag
_atom_type_scat_source
C C 0.0033 0.0016 'International Tables Vol C Tables 4.2.6.8 and 6.1.1.4'
H H 0.0000 0.0000 'International Tables Vol C Tables 4.2.6.8 and 6.1.1.4'
N N 0.0061 0.0033 'International Tables Vol C Tables 4.2.6.8 and 6.1.1.4'
O O 0.0106 0.0060 'International Tables Vol C Tables 4.2.6.8 and 6.1.1.4'
Cl Cl 0.1484 0.1585 'International Tables Vol C Tables 4.2.6.8 and 6.1.1.4'
Ru Ru -1.2594 0.8363 'International Tables Vol C Tables 4.2.6.8 and 6.1.1.4'

loop_
_geom_angle_atom_site_label_1
_geom_angle_atom_site_label_2
_geom_angle_atom_site_label_3
_geom_angle
_geom_angle_publ_flag
C28 Ru1 C1 101.08(3) yes
C28 Ru1 O1 79.54(3) yes
C1 Ru1 O1 179.01(3) yes
C28 Ru1 Cl1 100.77(3) yes
C1 Ru1 Cl1 94.87(2) yes
O1 Ru1 Cl1 85.760(16) yes
C28 Ru1 Cl2 99.27(3) yes
C1 Ru1 Cl2 93.05(2) yes
O1 Ru1 Cl2 86.079(16) yes
Cl1 Ru1 Cl2 156.580(8) yes
C34 O1 C35 120.30(6) ?
C34 O1 Ru1 110.09(5) ?
C35 O1 Ru1 129.40(5) ?
C1 N1 C2 112.56(7) ?
C1 N1 C4 125.53(6) ?
C2 N1 C4 119.39(6) ?
C1 N2 C16 128.77(6) ?
C1 N2 C3 112.37(7) ?
C16 N2 C3 116.73(6) ?
N2 C1 N1 106.63(6) ?
N2 C1 Ru1 131.08(6) ?
N1 C1 Ru1 122.10(5) ?
N1 C2 C3 101.41(6) ?
N1 C2 H2A 112.4(7) ?
C3 C2 H2A 108.9(7) ?
N1 C2 H2B 108.1(7) ?
C3 C2 H2B 113.6(8) ?
H2A C2 H2B 112.0(10) ?
N2 C3 C2 101.94(6) ?
N2 C3 H3A 107.1(7) ?
C2 C3 H3A 112.7(7) ?
N2 C3 H3B 109.2(7) ?
C2 C3 H3B 115.8(7) ?
H3A C3 H3B 109.5(10) ?
N1 C4 C15 110.85(7) ?
N1 C4 C5 111.19(6) ?
C15 C4 C5 113.66(7) ?
N1 C4 H4 106.2(6) ?
C15 C4 H4 108.1(6) ?
C5 C4 H4 106.4(6) ?
C14 C5 C6 119.19(8) ?
C14 C5 C4 120.53(8) ?
C6 C5 C4 120.14(7) ?
C7 C6 C11 117.76(9) ?
C7 C6 C5 122.88(8) ?
C11 C6 C5 119.36(8) ?
C8 C7 C6 121.55(9) ?
C8 C7 H7 117.2(8) ?
C6 C7 H7 121.2(8) ?
C7 C8 C9 120.21(11) ?
C7 C8 H8 119.5(7) ?
C9 C8 H8 120.2(7) ?
C10 C9 C8 120.03(10) ?
C10 C9 H9 121.0(9) ?
C8 C9 H9 118.9(9) ?
C9 C10 C11 120.98(10) ?
C9 C10 H10 122.0(8) ?
C11 C10 H10 116.9(8) ?
C12 C11 C10 121.70(10) ?
C12 C11 C6 118.98(10) ?
C10 C11 C6 119.32(10) ?
C13 C12 C11 120.62(10) ?
C13 C12 H12 122.9(9) ?
C11 C12 H12 116.4(9) ?
C12 C13 C14 120.78(10) ?
C12 C13 H13 121.3(9) ?
C14 C13 H13 117.9(9) ?
C5 C14 C13 120.72(11) ?
C5 C14 H14 118.6(7) ?
C13 C14 H14 120.7(7) ?
C4 C15 H15A 110.6(8) ?
C4 C15 H15B 109.4(8) ?
H15A C15 H15B 109.5(10) ?
C4 C15 H15C 113.7(9) ?
H15A C15 H15C 106.9(11) ?
H15B C15 H15C 106.5(11) ?
C21 C16 C17 122.50(7) ?
C21 C16 N2 118.45(7) ?
C17 C16 N2 118.95(8) ?
C18 C17 C16 117.47(9) ?
C18 C17 C22 119.65(8) ?
C16 C17 C22 122.85(8) ?
C19 C18 C17 121.18(9) ?
C19 C18 H18 119.0(7) ?
C17 C18 H18 119.8(7) ?
C20 C19 C18 120.07(9) ?
C20 C19 H19 119.4(8) ?
C18 C19 H19 120.5(8) ?
C19 C20 C21 121.32(10) ?
C19 C20 H20 121.5(9) ?
C21 C20 H20 117.1(9) ?
C20 C21 C16 117.46(8) ?
C20 C21 C25 120.03(8) ?
C16 C21 C25 122.50(7) ?
C17 C22 C23 111.44(9) ?
C17 C22 C24 111.36(8) ?
C23 C22 C24 110.76(9) ?
C17 C22 H22 108.6(6) ?
C23 C22 H22 107.5(6) ?
C24 C22 H22 106.9(6) ?
C22 C23 H23A 110.9(9) ?
C22 C23 H23B 109.8(8) ?
H23A C23 H23B 111.6(11) ?
C22 C23 H23C 111.2(9) ?
H23A C23 H23C 106.0(12) ?
H23B C23 H23C 107.2(12) ?
C22 C24 H24A 112.0(9) ?
C22 C24 H24B 108.9(8) ?
H24A C24 H24B 104.9(11) ?
C22 C24 H24C 110.3(8) ?
H24A C24 H24C 108.9(11) ?
H24B C24 H24C 111.8(10) ?
C21 C25 C26 111.37(9) ?
C21 C25 C27 111.34(8) ?
C26 C25 C27 110.46(10) ?
C21 C25 H25 108.8(7) ?
C26 C25 H25 107.7(7) ?
C27 C25 H25 106.9(7) ?
C25 C26 H26A 110.7(8) ?
C25 C26 H26B 108.3(9) ?
H26A C26 H26B 111.7(13) ?
C25 C26 H26C 113.1(8) ?
H26A C26 H26C 105.4(12) ?
H26B C26 H26C 107.6(12) ?
C25 C27 H27A 110.4(9) ?
C25 C27 H27B 111.4(9) ?
H27A C27 H27B 108.7(12) ?
C25 C27 H27C 111.1(10) ?
H27A C27 H27C 112.6(12) ?
H27B C27 H27C 102.4(13) ?
C29 C28 Ru1 118.47(6) ?
C29 C28 H28 117.2(6) ?
Ru1 C28 H28 124.4(6) ?
C30 C29 C34 118.99(7) ?
C30 C29 C28 122.27(7) ?
C34 C29 C28 118.73(7) ?
C31 C30 C29 120.28(8) ?
C31 C30 H30 121.4(7) ?
C29 C30 H30 118.1(7) ?
C32 C31 C30 119.48(8) ?
C32 C31 H31 119.2(9) ?
C30 C31 H31 121.3(9) ?
C31 C32 C33 121.94(8) ?
C31 C32 H32 120.5(6) ?
C33 C32 H32 117.6(6) ?
C32 C33 C34 117.88(8) ?
C32 C33 H33 119.0(6) ?
C34 C33 H33 123.1(6) ?
O1 C34 C33 125.45(7) ?
O1 C34 C29 113.12(6) ?
C33 C34 C29 121.41(7) ?
O1 C35 C37 110.53(8) ?
O1 C35 C36 106.15(7) ?
C37 C35 C36 112.85(9) ?
O1 C35 H35 105.5(7) ?
C37 C35 H35 109.1(7) ?
C36 C35 H35 112.5(7) ?
C35 C36 H36A 112.7(9) ?
C35 C36 H36B 109.0(8) ?
H36A C36 H36B 104.8(12) ?
C35 C36 H36C 107.6(8) ?
H36A C36 H36C 116.2(12) ?
H36B C36 H36C 106.1(11) ?
C35 C37 H37A 108.1(8) ?
C35 C37 H37B 109.0(8) ?
H37A C37 H37B 110.6(12) ?
C35 C37 H37C 114.1(9) ?
H37A C37 H37C 109.6(12) ?
H37B C37 H37C 105.4(11) ?

loop_
_geom_bond_atom_site_label_1
_geom_bond_atom_site_label_2
_geom_bond_distance
_geom_bond_publ_flag
Ru1 C28 1.8285(8) yes
Ru1 C1 1.9831(7) yes
Ru1 O1 2.2601(5) yes
Ru1 Cl1 2.3273(2) yes
Ru1 Cl2 2.3459(2) yes
O1 C34 1.3702(10) ?
O1 C35 1.4664(10) ?
N1 C1 1.3609(10) ?
N1 C2 1.4705(10) ?
N1 C4 1.4707(10) ?
N2 C1 1.3552(10) ?
N2 C16 1.4354(10) ?
N2 C3 1.4778(10) ?
C2 C3 1.5160(12) ?
C2 H2A 1.005(13) ?
C2 H2B 0.917(12) ?
C3 H3A 0.984(13) ?
C3 H3B 0.960(12) ?
C4 C15 1.5214(12) ?
C4 C5 1.5293(11) ?
C4 H4 0.990(10) ?
C5 C14 1.3749(12) ?
C5 C6 1.4314(13) ?
C6 C7 1.4157(13) ?
C6 C11 1.4245(12) ?
C7 C8 1.3713(13) ?
C7 H7 0.914(12) ?
C8 C9 1.4037(16) ?
C8 H8 1.005(13) ?
C9 C10 1.3671(19) ?
C9 H9 0.919(15) ?
C10 C11 1.4158(16) ?
C10 H10 0.958(13) ?
C11 C12 1.4148(17) ?
C12 C13 1.358(2) ?
C12 H12 0.912(13) ?
C13 C14 1.4166(15) ?
C13 H13 0.934(17) ?
C14 H14 0.955(12) ?
C15 H15A 0.923(12) ?
C15 H15B 0.991(14) ?
C15 H15C 1.014(15) ?
C16 C21 1.4019(12) ?
C16 C17 1.4036(12) ?
C17 C18 1.3983(12) ?
C17 C22 1.5157(14) ?
C18 C19 1.3846(16) ?
C18 H18 0.957(13) ?
C19 C20 1.3821(15) ?
C19 H19 0.883(13) ?
C20 C21 1.3976(12) ?
C20 H20 0.901(14) ?
C21 C25 1.5164(13) ?
C22 C23 1.5249(14) ?
C22 C24 1.5350(17) ?
C22 H22 1.026(12) ?
C23 H23A 1.030(15) ?
C23 H23B 1.091(16) ?
C23 H23C 0.977(16) ?
C24 H24A 1.002(16) ?
C24 H24B 0.929(12) ?
C24 H24C 0.988(14) ?
C25 C26 1.5282(15) ?
C25 C27 1.5336(16) ?
C25 H25 0.979(12) ?
C26 H26A 1.025(16) ?
C26 H26B 0.938(16) ?
C26 H26C 0.888(13) ?
C27 H27A 1.010(17) ?
C27 H27B 0.986(17) ?
C27 H27C 0.886(16) ?
C28 C29 1.4493(10) ?
C28 H28 0.982(11) ?
C29 C30 1.3983(12) ?
C29 C34 1.4018(11) ?
C30 C31 1.3876(12) ?
C30 H30 0.963(13) ?
C31 C32 1.3865(14) ?
C31 H31 0.909(15) ?
C32 C33 1.3917(13) ?
C32 H32 0.953(11) ?
C33 C34 1.3934(11) ?
C33 H33 0.923(11) ?
C35 C37 1.5134(14) ?
C35 C36 1.5144(14) ?
C35 H35 0.952(11) ?
C36 H36A 0.963(15) ?
C36 H36B 0.903(13) ?
C36 H36C 0.983(14) ?
C37 H37A 0.910(14) ?
C37 H37B 1.005(15) ?
C37 H37C 0.971(14) ?
